data_7043005
loop_
_publ_author_name
'Werl\'e, C'
'DOHM, Sebastian'
'Bailly, Corinne'
'Karmazin, Lydia'
'Ricard, Louis'
'Sieffert, Nicolas'
'pfeffer, michel'
'Hansen, Andreas'
'Grimme, Stefan'
'Djukic, Jean-Pierre'

_publ_section_title
;
 Trans-Cis C-Pd-C Rearrangement in Hemichelates
;
_journal_name_full 'Dalton Trans.'
_journal_paper_doi 10.1039/C7DT00872D
_journal_year 2017
_chemical_formula_moiety 'C26 H17 Cr N O3 Pd'
_chemical_formula_sum 'C26 H17 Cr N O3 Pd'
_chemical_formula_weight 549.80
_chemical_name_systematic
;
 ?
;
_chemical_properties_physical ', Air-sensitive,Moisture-sensitive,Heat-sensitive,Oxygen-sensitive,Light-sensitive'
_space_group_crystal_system orthorhombic
_space_group_IT_number 61
_space_group_name_Hall '-P 2ac 2ab'
_space_group_name_H-M_alt 'P b c a'
_symmetry_space_group_name_Hall '-P 2ac 2ab'
_symmetry_space_group_name_H-M 'P b c a'
_atom_sites_solution_hydrogens geom
_atom_sites_solution_primary direct
_atom_sites_solution_secondary difmap
_audit_creation_method SHELXL-2013
_audit_update_record
;
2017-03-09 deposited with the CCDC.
2017-05-17 downloaded from the CCDC.
;
_cell_angle_alpha 90
_cell_angle_beta 90
_cell_angle_gamma 90
_cell_formula_units_Z 8
_cell_length_a 16.0540(4)
_cell_length_b 7.7396(2)
_cell_length_c 33.1509(8)
_cell_measurement_reflns_used 9896
_cell_measurement_temperature 173(2)
_cell_measurement_theta_max 28.01
_cell_measurement_theta_min 2.54
_cell_volume 4119.05(18)
_computing_cell_refinement 'Bruker SAINT'
_computing_data_collection 'Bruker APEX2'
_computing_data_reduction 'Bruker SAINT'
_computing_molecular_graphics 'Mercury (Macrae et al., 2008)'
_computing_publication_material 'SHELXL-2013 (Sheldrick, 2013)'
_computing_structure_refinement 'SHELXL-2013 (Sheldrick, 2013)'
_computing_structure_solution 'SHELXS-2013 (Sheldrick, 2013)'
_diffrn_ambient_temperature 173(2)
_diffrn_measured_fraction_theta_full 1.000
_diffrn_measured_fraction_theta_max 0.999
_diffrn_measurement_device_type 'Bruker APEX-II CCD'
_diffrn_measurement_method '\f and \w scans'
_diffrn_radiation_monochromator triumph
_diffrn_radiation_type MoK\a
_diffrn_radiation_wavelength 0.71073
_diffrn_reflns_av_R_equivalents 0.0288
_diffrn_reflns_av_unetI/netI 0.0174
_diffrn_reflns_Laue_measured_fraction_full 1.000
_diffrn_reflns_Laue_measured_fraction_max 0.999
_diffrn_reflns_limit_h_max 21
_diffrn_reflns_limit_h_min -21
_diffrn_reflns_limit_k_max 10
_diffrn_reflns_limit_k_min -10
_diffrn_reflns_limit_l_max 43
_diffrn_reflns_limit_l_min -43
_diffrn_reflns_number 33880
_diffrn_reflns_point_group_measured_fraction_full 1.000
_diffrn_reflns_point_group_measured_fraction_max 0.999
_diffrn_reflns_theta_full 25.242
_diffrn_reflns_theta_max 28.014
_diffrn_reflns_theta_min 1.228
_diffrn_source 'sealed tube'
_exptl_absorpt_coefficient_mu 1.431
_exptl_absorpt_correction_T_max 0.7456
_exptl_absorpt_correction_T_min 0.6549
_exptl_absorpt_correction_type multi-scan
_exptl_absorpt_process_details sadabs
_exptl_crystal_colour orange
_exptl_crystal_density_diffrn 1.773
_exptl_crystal_description prism
_exptl_crystal_F_000 2192
_exptl_crystal_size_max 0.350
_exptl_crystal_size_mid 0.100
_exptl_crystal_size_min 0.050
_refine_diff_density_max 0.442
_refine_diff_density_min -0.305
_refine_diff_density_rms 0.082
_refine_ls_extinction_method none
_refine_ls_goodness_of_fit_ref 1.157
_refine_ls_hydrogen_treatment constr
_refine_ls_matrix_type full
_refine_ls_number_parameters 289
_refine_ls_number_reflns 4984
_refine_ls_number_restraints 0
_refine_ls_restrained_S_all 1.157
_refine_ls_R_factor_all 0.0335
_refine_ls_R_factor_gt 0.0247
_refine_ls_shift/su_max 0.001
_refine_ls_shift/su_mean 0.000
_refine_ls_structure_factor_coef Fsqd
_refine_ls_weighting_details 'w=1/[\s^2^(Fo^2^)+(0.0404P)^2^+1.9698P] where P=(Fo^2^+2Fc^2^)/3'
_refine_ls_weighting_scheme calc
_refine_ls_wR_factor_gt 0.0637
_refine_ls_wR_factor_ref 0.0756
_reflns_Friedel_coverage 0.000
_reflns_number_gt 4289
_reflns_number_total 4984
_reflns_threshold_expression 'I > 2\s(I)'
_cod_data_source_file c7dt00872d2.cif
_cod_data_source_block cis-3e
_cod_database_code 7043005
_shelx_space_group_comment
;
The symmetry employed for this shelxl refinement is uniquely defined
by the following loop, which should always be used as a source of
symmetry information in preference to the above space-group names.
They are only intended as comments.
;
_shelx_estimated_absorpt_t_min 0.634
_shelx_estimated_absorpt_t_max 0.932
_shelxl_version_number 2013-4

loop_
_space_group_symop_operation_xyz
'x, y, z'
'x+1/2, -y+1/2, -z'
'-x, y+1/2, -z+1/2'
'-x+1/2, -y, z+1/2'
'-x, -y, -z'
'-x-1/2, y-1/2, z'
'x, -y-1/2, z-1/2'
'x-1/2, y, -z-1/2'

loop_
_atom_site_label
_atom_site_type_symbol
_atom_site_fract_x
_atom_site_fract_y
_atom_site_fract_z
_atom_site_U_iso_or_equiv
_atom_site_adp_type
_atom_site_occupancy
_atom_site_site_symmetry_order
_atom_site_calc_flag
_atom_site_refinement_flags_posn
_atom_site_refinement_flags_adp
C1 C 0.14626(16) -0.1834(3) 0.42431(8) 0.0277(5) Uani 1 1 d . .
H1 H 0.1482 -0.2238 0.3973 0.033 Uiso 1 1 calc R U
C2 C 0.17730(18) -0.2915(4) 0.45485(9) 0.0342(6) Uani 1 1 d . .
H2 H 0.1997 -0.4017 0.4484 0.041 Uiso 1 1 calc R U
C3 C 0.17487(17) -0.2360(4) 0.49376(9) 0.0363(6) Uani 1 1 d . .
H3 H 0.1961 -0.3073 0.5147 0.044 Uiso 1 1 calc R U
C4 C 0.14069(15) -0.0720(3) 0.50309(7) 0.0278(5) Uani 1 1 d . .
C5 C 0.11049(14) 0.0294(3) 0.47051(7) 0.0224(5) Uani 1 1 d . .
C6 C 0.07592(14) 0.1957(3) 0.47688(7) 0.0237(5) Uani 1 1 d . .
C7 C 0.07318(17) 0.2558(4) 0.51584(8) 0.0326(6) Uani 1 1 d . .
H7 H 0.0510 0.3674 0.5209 0.039 Uiso 1 1 calc R U
C8 C 0.10243(19) 0.1559(4) 0.54842(8) 0.0384(7) Uani 1 1 d . .
H8 H 0.0993 0.2010 0.5750 0.046 Uiso 1 1 calc R U
C9 C 0.13509(18) -0.0038(4) 0.54236(8) 0.0358(6) Uani 1 1 d . .
H9 H 0.1542 -0.0697 0.5647 0.043 Uiso 1 1 calc R U
C10 C 0.04238(17) 0.2913(3) 0.44128(7) 0.0272(5) Uani 1 1 d . .
H10A H 0.0668 0.4087 0.4402 0.033 Uiso 1 1 calc R U
H10B H -0.0189 0.3026 0.4436 0.033 Uiso 1 1 calc R U
C11 C 0.02175(16) 0.3665(3) 0.35632(7) 0.0237(5) Uani 1 1 d . .
H11 H 0.0407 0.4854 0.3637 0.028 Uiso 1 1 calc R U
C12 C 0.04977(14) 0.2984(3) 0.31758(7) 0.0191(4) Uani 1 1 d . .
C13 C 0.12895(14) 0.2989(3) 0.29855(7) 0.0216(4) Uani 1 1 d . .
H13 H 0.1737 0.3624 0.3101 0.026 Uiso 1 1 calc R U
C14 C 0.14122(15) 0.2058(3) 0.26279(7) 0.0243(5) Uani 1 1 d . .
H14 H 0.1932 0.2126 0.2492 0.029 Uiso 1 1 calc R U
C15 C 0.07689(15) 0.1020(3) 0.24678(7) 0.0248(5) Uani 1 1 d . .
H15 H 0.0871 0.0346 0.2233 0.030 Uiso 1 1 calc R U
C16 C -0.00195(14) 0.0972(3) 0.26509(7) 0.0226(5) Uani 1 1 d . .
H16 H -0.0448 0.0259 0.2544 0.027 Uiso 1 1 calc R U
C17 C -0.01646(14) 0.1994(3) 0.29938(7) 0.0194(4) Uani 1 1 d . .
C18 C -0.09097(14) 0.2271(3) 0.32362(8) 0.0245(5) Uani 1 1 d . .
C19 C -0.17260(16) 0.1705(3) 0.31773(9) 0.0341(6) Uani 1 1 d . .
H19 H -0.1862 0.0941 0.2963 0.041 Uiso 1 1 calc R U
C20 C -0.23335(17) 0.2293(4) 0.34424(11) 0.0455(8) Uani 1 1 d . .
H20 H -0.2896 0.1948 0.3406 0.055 Uiso 1 1 calc R U
C21 C -0.2126(2) 0.3376(4) 0.37580(11) 0.0481(9) Uani 1 1 d . .
H21 H -0.2553 0.3761 0.3935 0.058 Uiso 1 1 calc R U
C22 C -0.13136(19) 0.3920(4) 0.38247(9) 0.0391(7) Uani 1 1 d . .
H22 H -0.1185 0.4668 0.4043 0.047 Uiso 1 1 calc R U
C23 C -0.06876(16) 0.3342(3) 0.35632(8) 0.0274(5) Uani 1 1 d . .
C24 C 0.02357(15) -0.1048(3) 0.34193(7) 0.0238(5) Uani 1 1 d . .
C25 C 0.18671(14) 0.0374(3) 0.34585(7) 0.0208(4) Uani 1 1 d . .
C26 C 0.13938(14) -0.1799(3) 0.29406(7) 0.0200(4) Uani 1 1 d . .
N1 N 0.11453(12) -0.0287(2) 0.43113(6) 0.0215(4) Uani 1 1 d . .
O1 O -0.02471(12) -0.1926(2) 0.35743(6) 0.0359(4) Uani 1 1 d . .
O2 O 0.24977(10) 0.0413(2) 0.36280(5) 0.0287(4) Uani 1 1 d . .
O3 O 0.16622(11) -0.3115(2) 0.28398(6) 0.0289(4) Uani 1 1 d . .
Cr1 Cr 0.09628(2) 0.02718(4) 0.31093(2) 0.01663(9) Uani 1 1 d . .
Pd1 Pd 0.07194(2) 0.15863(2) 0.38993(2) 0.01946(6) Uani 1 1 d . .

loop_
_atom_site_aniso_label
_atom_site_aniso_U_11
_atom_site_aniso_U_22
_atom_site_aniso_U_33
_atom_site_aniso_U_23
_atom_site_aniso_U_13
_atom_site_aniso_U_12
C1 0.0321(13) 0.0241(11) 0.0270(12) 0.0013(10) -0.0021(10) 0.0045(10)
C2 0.0357(14) 0.0302(12) 0.0367(15) 0.0059(11) -0.0058(12) 0.0071(11)
C3 0.0355(14) 0.0387(15) 0.0346(15) 0.0145(12) -0.0100(12) 0.0023(12)
C4 0.0247(12) 0.0352(13) 0.0235(12) 0.0062(10) -0.0041(10) -0.0055(10)
C5 0.0188(11) 0.0295(11) 0.0188(11) 0.0005(9) -0.0011(8) -0.0039(9)
C6 0.0222(11) 0.0284(11) 0.0207(11) -0.0021(9) -0.0009(9) -0.0024(9)
C7 0.0336(14) 0.0393(14) 0.0249(13) -0.0084(12) 0.0018(11) -0.0016(11)
C8 0.0418(16) 0.0566(18) 0.0168(12) -0.0075(12) -0.0013(11) -0.0083(14)
C9 0.0384(15) 0.0492(16) 0.0197(12) 0.0066(12) -0.0082(11) -0.0108(12)
C10 0.0345(13) 0.0267(11) 0.0205(11) -0.0064(10) 0.0001(10) 0.0062(10)
C11 0.0354(13) 0.0152(10) 0.0205(11) -0.0005(8) -0.0008(10) 0.0047(9)
C12 0.0234(11) 0.0131(9) 0.0208(11) 0.0030(8) -0.0036(9) 0.0007(8)
C13 0.0226(11) 0.0176(10) 0.0247(11) 0.0043(9) -0.0030(9) -0.0018(8)
C14 0.0228(11) 0.0269(11) 0.0232(12) 0.0078(9) 0.0025(9) 0.0009(9)
C15 0.0314(13) 0.0271(11) 0.0158(11) -0.0010(10) -0.0013(9) 0.0032(10)
C16 0.0238(11) 0.0233(10) 0.0208(11) 0.0016(9) -0.0078(9) 0.0001(9)
C17 0.0203(10) 0.0184(9) 0.0196(11) 0.0060(8) -0.0027(8) 0.0016(8)
C18 0.0209(11) 0.0241(11) 0.0284(12) 0.0100(10) 0.0008(9) 0.0064(9)
C19 0.0238(12) 0.0338(13) 0.0445(16) 0.0173(12) -0.0002(11) 0.0001(10)
C20 0.0243(14) 0.0481(17) 0.064(2) 0.0293(17) 0.0123(13) 0.0081(12)
C21 0.0407(17) 0.0495(18) 0.054(2) 0.0234(16) 0.0238(15) 0.0240(14)
C22 0.0480(17) 0.0356(14) 0.0335(14) 0.0095(12) 0.0126(13) 0.0229(13)
C23 0.0333(13) 0.0229(11) 0.0261(13) 0.0080(10) 0.0028(10) 0.0129(10)
C24 0.0256(12) 0.0232(10) 0.0225(11) 0.0013(9) -0.0012(9) 0.0035(9)
C25 0.0235(11) 0.0204(10) 0.0185(10) -0.0021(9) 0.0002(9) 0.0010(8)
C26 0.0185(10) 0.0231(10) 0.0184(11) -0.0007(9) -0.0042(8) -0.0008(8)
N1 0.0229(10) 0.0228(9) 0.0187(9) 0.0010(8) -0.0013(7) 0.0016(8)
O1 0.0389(11) 0.0307(9) 0.0382(11) 0.0027(8) 0.0088(9) -0.0082(8)
O2 0.0224(8) 0.0397(10) 0.0240(8) -0.0049(8) -0.0027(7) 0.0033(7)
O3 0.0292(9) 0.0229(8) 0.0348(10) -0.0059(7) -0.0040(8) 0.0064(7)
Cr1 0.01762(17) 0.01666(16) 0.01560(17) -0.00081(13) -0.00139(13) 0.00086(13)
Pd1 0.02550(10) 0.01685(9) 0.01602(10) -0.00143(6) -0.00132(6) 0.00341(6)

loop_
_atom_type_symbol
_atom_type_description
_atom_type_scat_dispersion_real
_atom_type_scat_dispersion_imag
_atom_type_scat_source
C C 0.0033 0.0016 'International Tables Vol C Tables 4.2.6.8 and 6.1.1.4'
H H 0.0000 0.0000 'International Tables Vol C Tables 4.2.6.8 and 6.1.1.4'
N N 0.0061 0.0033 'International Tables Vol C Tables 4.2.6.8 and 6.1.1.4'
O O 0.0106 0.0060 'International Tables Vol C Tables 4.2.6.8 and 6.1.1.4'
Cr Cr 0.3209 0.6236 'International Tables Vol C Tables 4.2.6.8 and 6.1.1.4'
Pd Pd -0.9988 1.0072 'International Tables Vol C Tables 4.2.6.8 and 6.1.1.4'

loop_
_geom_angle_atom_site_label_1
_geom_angle_atom_site_label_2
_geom_angle_atom_site_label_3
_geom_angle
N1 C1 C2 123.6(2)
N1 C1 H1 118.2
C2 C1 H1 118.2
C3 C2 C1 119.0(3)
C3 C2 H2 120.5
C1 C2 H2 120.5
C2 C3 C4 120.0(2)
C2 C3 H3 120.0
C4 C3 H3 120.0
C9 C4 C3 124.2(2)
C9 C4 C5 118.3(2)
C3 C4 C5 117.5(2)
N1 C5 C6 117.0(2)
N1 C5 C4 121.5(2)
C6 C5 C4 121.5(2)
C7 C6 C5 117.4(2)
C7 C6 C10 124.3(2)
C5 C6 C10 118.2(2)
C6 C7 C8 121.6(3)
C6 C7 H7 119.2
C8 C7 H7 119.2
C9 C8 C7 121.0(3)
C9 C8 H8 119.5
C7 C8 H8 119.5
C8 C9 C4 120.2(3)
C8 C9 H9 119.9
C4 C9 H9 119.9
C6 C10 Pd1 109.00(16)
C6 C10 H10A 109.9
Pd1 C10 H10A 109.9
C6 C10 H10B 109.9
Pd1 C10 H10B 109.9
H10A C10 H10B 108.3
C12 C11 C23 104.0(2)
C12 C11 Pd1 94.09(14)
C23 C11 Pd1 104.27(15)
C12 C11 H11 117.1
C23 C11 H11 117.1
Pd1 C11 H11 117.1
C13 C12 C17 118.4(2)
C13 C12 C11 131.8(2)
C17 C12 C11 109.4(2)
C13 C12 Cr1 70.14(12)
C17 C12 Cr1 72.94(12)
C11 C12 Cr1 121.88(15)
C14 C13 C12 120.0(2)
C14 C13 Cr1 72.57(13)
C12 C13 Cr1 72.63(12)
C14 C13 H13 120.0
C12 C13 H13 120.0
Cr1 C13 H13 126.7
C13 C14 C15 120.5(2)
C13 C14 Cr1 70.62(13)
C15 C14 Cr1 71.33(14)
C13 C14 H14 119.7
C15 C14 H14 119.7
Cr1 C14 H14 131.1
C16 C15 C14 120.8(2)
C16 C15 Cr1 72.91(14)
C14 C15 Cr1 71.73(14)
C16 C15 H15 119.6
C14 C15 H15 119.6
Cr1 C15 H15 127.9
C17 C16 C15 119.0(2)
C17 C16 Cr1 72.90(13)
C15 C16 Cr1 70.58(13)
C17 C16 H16 120.5
C15 C16 H16 120.5
Cr1 C16 H16 128.1
C16 C17 C12 121.0(2)
C16 C17 C18 131.7(2)
C12 C17 C18 107.2(2)
C16 C17 Cr1 71.04(13)
C12 C17 Cr1 69.83(12)
C18 C17 Cr1 130.18(15)
C19 C18 C23 122.0(2)
C19 C18 C17 130.4(2)
C23 C18 C17 107.6(2)
C20 C19 C18 117.9(3)
C20 C19 H19 121.1
C18 C19 H19 121.1
C21 C20 C19 120.6(3)
C21 C20 H20 119.7
C19 C20 H20 119.7
C20 C21 C22 122.1(3)
C20 C21 H21 119.0
C22 C21 H21 118.9
C21 C22 C23 118.6(3)
C21 C22 H22 120.7
C23 C22 H22 120.7
C22 C23 C18 118.8(3)
C22 C23 C11 130.8(3)
C18 C23 C11 110.4(2)
O1 C24 Cr1 173.0(2)
O2 C25 Cr1 170.4(2)
O2 C25 Pd1 110.27(16)
Cr1 C25 Pd1 78.87(8)
O3 C26 Cr1 179.0(2)
C1 N1 C5 118.3(2)
C1 N1 Pd1 129.66(17)
C5 N1 Pd1 111.92(15)
C26 Cr1 C25 86.13(10)
C26 Cr1 C24 85.72(10)
C25 Cr1 C24 99.75(10)
C26 Cr1 C13 133.40(9)
C25 Cr1 C13 83.65(9)
C24 Cr1 C13 140.83(10)
C26 Cr1 C15 89.36(10)
C25 Cr1 C15 133.89(10)
C24 Cr1 C15 125.65(10)
C13 Cr1 C15 66.89(9)
C26 Cr1 C14 101.63(10)
C25 Cr1 C14 99.58(9)
C24 Cr1 C14 159.72(9)
C13 Cr1 C14 36.81(9)
C15 Cr1 C14 36.94(9)
C26 Cr1 C12 167.34(9)
C25 Cr1 C12 99.16(9)
C24 Cr1 C12 104.54(9)
C13 Cr1 C12 37.23(8)
C15 Cr1 C12 78.67(9)
C14 Cr1 C12 66.25(9)
C26 Cr1 C16 105.57(9)
C25 Cr1 C16 162.81(9)
C24 Cr1 C16 93.75(9)
C13 Cr1 C16 79.16(9)
C15 Cr1 C16 36.51(9)
C14 Cr1 C16 66.14(9)
C12 Cr1 C16 66.92(8)
C26 Cr1 C17 139.42(9)
C25 Cr1 C17 134.41(9)
C24 Cr1 C17 85.16(9)
C13 Cr1 C17 66.44(8)
C15 Cr1 C17 64.94(8)
C14 Cr1 C17 76.96(8)
C12 Cr1 C17 37.23(8)
C16 Cr1 C17 36.06(8)
C26 Cr1 Pd1 130.33(7)
C25 Cr1 Pd1 61.13(7)
C24 Cr1 Pd1 66.46(7)
C13 Cr1 Pd1 82.10(6)
C15 Cr1 Pd1 140.31(7)
C14 Cr1 Pd1 118.86(7)
C12 Cr1 Pd1 61.76(6)
C16 Cr1 Pd1 116.07(6)
C17 Cr1 Pd1 80.57(6)
C10 Pd1 N1 83.17(9)
C10 Pd1 C11 88.18(9)
N1 Pd1 C11 171.27(8)
C10 Pd1 C25 146.70(9)
N1 Pd1 C25 83.28(7)
C11 Pd1 C25 104.76(8)
C10 Pd1 Cr1 168.85(7)
N1 Pd1 Cr1 107.89(5)
C11 Pd1 Cr1 80.73(6)
C25 Pd1 Cr1 40.00(5)

loop_
_geom_bond_atom_site_label_1
_geom_bond_atom_site_label_2
_geom_bond_distance
C1 N1 1.321(3)
C1 C2 1.404(4)
C1 H1 0.9500
C2 C3 1.360(4)
C2 H2 0.9500
C3 C4 1.417(4)
C3 H3 0.9500
C4 C9 1.408(4)
C4 C5 1.420(3)
C5 N1 1.382(3)
C5 C6 1.417(3)
C6 C7 1.373(3)
C6 C10 1.494(3)
C7 C8 1.409(4)
C7 H7 0.9500
C8 C9 1.357(4)
C8 H8 0.9500
C9 H9 0.9500
C10 Pd1 2.044(2)
C10 H10A 0.9900
C10 H10B 0.9900
C11 C12 1.459(3)
C11 C23 1.474(4)
C11 Pd1 2.116(2)
C11 H11 1.0000
C12 C13 1.419(3)
C12 C17 1.443(3)
C12 Cr1 2.239(2)
C13 C14 1.401(3)
C13 Cr1 2.206(2)
C13 H13 0.9500
C14 C15 1.412(3)
C14 Cr1 2.231(2)
C14 H14 0.9500
C15 C16 1.404(3)
C15 Cr1 2.226(2)
C15 H15 0.9500
C16 C17 1.404(3)
C16 Cr1 2.256(2)
C16 H16 0.9500
C17 C18 1.457(3)
C17 Cr1 2.280(2)
C18 C19 1.396(3)
C18 C23 1.411(4)
C19 C20 1.390(4)
C19 H19 0.9500
C20 C21 1.381(5)
C20 H20 0.9500
C21 C22 1.388(5)
C21 H21 0.9500
C22 C23 1.400(4)
C22 H22 0.9500
C24 O1 1.152(3)
C24 Cr1 1.861(2)
C25 O2 1.158(3)
C25 Cr1 1.859(2)
C25 Pd1 2.532(2)
C26 O3 1.155(3)
C26 Cr1 1.833(2)
N1 Pd1 2.1059(19)
Cr1 Pd1 2.8368(4)

loop_
_geom_torsion_atom_site_label_1
_geom_torsion_atom_site_label_2
_geom_torsion_atom_site_label_3
_geom_torsion_atom_site_label_4
_geom_torsion
N1 C1 C2 C3 0.2(4)
C1 C2 C3 C4 0.6(4)
C2 C3 C4 C9 179.7(3)
C2 C3 C4 C5 -0.5(4)
C9 C4 C5 N1 179.5(2)
C3 C4 C5 N1 -0.3(3)
C9 C4 C5 C6 0.4(3)
C3 C4 C5 C6 -179.5(2)
N1 C5 C6 C7 -178.7(2)
C4 C5 C6 C7 0.4(3)
N1 C5 C6 C10 3.3(3)
C4 C5 C6 C10 -177.6(2)
C5 C6 C7 C8 -0.8(4)
C10 C6 C7 C8 177.0(2)
C6 C7 C8 C9 0.5(4)
C7 C8 C9 C4 0.4(4)
C3 C4 C9 C8 179.0(3)
C5 C4 C9 C8 -0.8(4)
C7 C6 C10 Pd1 174.4(2)
C5 C6 C10 Pd1 -7.7(3)
C23 C11 C12 C13 176.0(2)
Pd1 C11 C12 C13 -78.2(2)
C23 C11 C12 C17 -11.4(2)
Pd1 C11 C12 C17 94.47(17)
C23 C11 C12 Cr1 -92.9(2)
Pd1 C11 C12 Cr1 12.91(19)
C17 C12 C13 C14 0.5(3)
C11 C12 C13 C14 172.6(2)
Cr1 C12 C13 C14 57.10(19)
C17 C12 C13 Cr1 -56.63(17)
C11 C12 C13 Cr1 115.5(2)
C12 C13 C14 C15 -4.1(3)
Cr1 C13 C14 C15 53.0(2)
C12 C13 C14 Cr1 -57.13(18)
C13 C14 C15 C16 3.5(3)
Cr1 C14 C15 C16 56.2(2)
C13 C14 C15 Cr1 -52.7(2)
C14 C15 C16 C17 0.9(3)
Cr1 C15 C16 C17 56.51(19)
C14 C15 C16 Cr1 -55.6(2)
C15 C16 C17 C12 -4.6(3)
Cr1 C16 C17 C12 50.80(19)
C15 C16 C17 C18 177.2(2)
Cr1 C16 C17 C18 -127.4(2)
C15 C16 C17 Cr1 -55.38(19)
C13 C12 C17 C16 3.9(3)
C11 C12 C17 C16 -169.9(2)
Cr1 C12 C17 C16 -51.33(19)
C13 C12 C17 C18 -177.47(19)
C11 C12 C17 C18 8.7(2)
Cr1 C12 C17 C18 127.28(16)
C13 C12 C17 Cr1 55.25(17)
C11 C12 C17 Cr1 -118.53(17)
C16 C17 C18 C19 -6.2(4)
C12 C17 C18 C19 175.4(2)
Cr1 C17 C18 C19 -106.7(3)
C16 C17 C18 C23 176.1(2)
C12 C17 C18 C23 -2.3(2)
Cr1 C17 C18 C23 75.6(2)
C23 C18 C19 C20 2.9(4)
C17 C18 C19 C20 -174.5(2)
C18 C19 C20 C21 -1.3(4)
C19 C20 C21 C22 0.0(4)
C20 C21 C22 C23 -0.2(4)
C21 C22 C23 C18 1.7(4)
C21 C22 C23 C11 -178.5(3)
C19 C18 C23 C22 -3.1(4)
C17 C18 C23 C22 174.8(2)
C19 C18 C23 C11 177.1(2)
C17 C18 C23 C11 -5.0(3)
C12 C11 C23 C22 -169.7(3)
Pd1 C11 C23 C22 92.3(3)
C12 C11 C23 C18 10.0(2)
Pd1 C11 C23 C18 -88.0(2)
C2 C1 N1 C5 -0.9(4)
C2 C1 N1 Pd1 175.7(2)
C6 C5 N1 C1 -179.8(2)
C4 C5 N1 C1 1.0(3)
C6 C5 N1 Pd1 2.9(2)
C4 C5 N1 Pd1 -176.23(17)
Pd1 C25 Cr1 C26 -141.09(8)
Pd1 C25 Cr1 C24 -56.11(9)
Pd1 C25 Cr1 C13 84.46(7)
Pd1 C25 Cr1 C15 133.55(10)
Pd1 C25 Cr1 C14 117.76(7)
Pd1 C25 Cr1 C12 50.50(8)
Pd1 C25 Cr1 C16 85.2(3)
Pd1 C25 Cr1 C17 36.67(13)
